data_7038727
loop_
_publ_author_name
'Zhang, Li-Jun'
'Li, Yan-Yan'
'Liu, Peng-Fei'
'Chen, Ling'

_publ_section_title
;
 Li3Cs2M2B3P6O24 (M = Pb, Sr): borophosphates with double six-membered
 ring of [BP2O8](3.).
;
_journal_issue 16
_journal_name_full 'Dalton transactions (Cambridge, England : 2003)'
_journal_page_first 7124
_journal_page_last 7130
_journal_paper_doi 10.1039/c6dt00498a
_journal_volume 45
_journal_year 2016
_chemical_formula_sum 'B3 Cs2 Li3 O24 P6 Sr2'
_chemical_formula_weight 1064.13
_chemical_name_systematic
; 
 ? 
;
_space_group_IT_number 198
_symmetry_cell_setting cubic
_symmetry_space_group_name_Hall 'P 2ac 2ab 3'
_symmetry_space_group_name_H-M 'P 21 3'
_atom_sites_solution_primary direct
_atom_sites_solution_secondary difmap
_audit_creation_method SHELXL-97
_audit_update_record
;
2016-02-21 deposited with the CCDC.
2016-03-08 downloaded from the CCDC.
;
_cell_angle_alpha 90.00
_cell_angle_beta 90.00
_cell_angle_gamma 90.00
_cell_formula_units_Z 4
_cell_length_a 12.6874(13)
_cell_length_b 12.6874(13)
_cell_length_c 12.6874(13)
_cell_measurement_reflns_used 6384
_cell_measurement_temperature 293(2)
_cell_measurement_theta_max 27.4200
_cell_measurement_theta_min 2.7795
_cell_volume 2042.3(4)
_computing_structure_refinement 'SHELXL-97 (Sheldrick, 1997)'
_computing_structure_solution 'SHELXS-97 (Sheldrick, 1990)'
_diffrn_ambient_temperature 293(2)
_diffrn_measured_fraction_theta_full 0.999
_diffrn_measured_fraction_theta_max 0.999
_diffrn_measurement_device_type 'Bruker P4'
_diffrn_radiation_monochromator graphite
_diffrn_radiation_source 'fine-focus sealed tube'
_diffrn_radiation_type MoK\a
_diffrn_radiation_wavelength 0.71073
_diffrn_reflns_av_R_equivalents 0.0383
_diffrn_reflns_av_sigmaI/netI 0.0263
_diffrn_reflns_limit_h_max 16
_diffrn_reflns_limit_h_min -16
_diffrn_reflns_limit_k_max 16
_diffrn_reflns_limit_k_min -16
_diffrn_reflns_limit_l_max 16
_diffrn_reflns_limit_l_min -15
_diffrn_reflns_number 16012
_diffrn_reflns_theta_full 27.40
_diffrn_reflns_theta_max 27.40
_diffrn_reflns_theta_min 2.78
_exptl_absorpt_coefficient_mu 9.328
_exptl_absorpt_correction_T_max 1.0000
_exptl_absorpt_correction_T_min 0.8010
_exptl_absorpt_correction_type multi-scan
_exptl_crystal_colour White
_exptl_crystal_density_diffrn 3.461
_exptl_crystal_density_method 'not measured'
_exptl_crystal_description Prism
_exptl_crystal_F_000 1968
_exptl_crystal_size_max 0.2000
_exptl_crystal_size_mid 0.1500
_exptl_crystal_size_min 0.1000
_refine_diff_density_max 0.385
_refine_diff_density_min -0.426
_refine_diff_density_rms 0.093
_refine_ls_abs_structure_details 'Flack H D (1983), Acta Cryst. A39, 876-881'
_refine_ls_abs_structure_Flack 0.001(6)
_refine_ls_extinction_coef 0.00207(11)
_refine_ls_extinction_expression Fc^*^=kFc[1+0.001xFc^2^\l^3^/sin(2\q)]^-1/4^
_refine_ls_extinction_method SHELXL
_refine_ls_goodness_of_fit_ref 1.042
_refine_ls_matrix_type full
_refine_ls_number_parameters 122
_refine_ls_number_reflns 1578
_refine_ls_number_restraints 0
_refine_ls_restrained_S_all 1.042
_refine_ls_R_factor_all 0.0181
_refine_ls_R_factor_gt 0.0173
_refine_ls_shift/su_max 0.001
_refine_ls_shift/su_mean 0.000
_refine_ls_structure_factor_coef Fsqd
_refine_ls_weighting_details 'calc w=1/[\s^2^(Fo^2^)+(0.0154P)^2^+0.0000P] where P=(Fo^2^+2Fc^2^)/3'
_refine_ls_weighting_scheme calc
_refine_ls_wR_factor_gt 0.0340
_refine_ls_wR_factor_ref 0.0342
_reflns_number_gt 1546
_reflns_number_total 1578
_reflns_threshold_expression >2sigma(I)
_cod_data_source_file c6dt00498a2.cif
_cod_data_source_block a
_cod_depositor_comments
;
The following automatic conversions were performed:

'_exptl_absorpt_correction_type' value 'Multi-scan' changed to
'multi-scan' according to
/usr/data/users/saulius/crontab/automatic-downloads/rss-feeds/RSC/lib/dictionaries/cif_core.dic
dictionary named 'cif_core.dic' version 2.4.2 from 2011-04-26.

Automatic conversion script
Id: cif_fix_values 4268 2015-11-12 08:31:59Z antanas 

 Adding full bibliography for 7038726--7038727.cif.
;
_cod_original_sg_symbol_H-M P2(1)3
_cod_database_code 7038727

loop_
_symmetry_equiv_pos_as_xyz
'x, y, z'
'-x+1/2, -y, z+1/2'
'-x, y+1/2, -z+1/2'
'x+1/2, -y+1/2, -z'
'z, x, y'
'z+1/2, -x+1/2, -y'
'-z+1/2, -x, y+1/2'
'-z, x+1/2, -y+1/2'
'y, z, x'
'-y, z+1/2, -x+1/2'
'y+1/2, -z+1/2, -x'
'-y+1/2, -z, x+1/2'

loop_
_atom_site_label
_atom_site_type_symbol
_atom_site_fract_x
_atom_site_fract_y
_atom_site_fract_z
_atom_site_U_iso_or_equiv
_atom_site_adp_type
_atom_site_occupancy
_atom_site_symmetry_multiplicity
_atom_site_calc_flag
_atom_site_refinement_flags
Cs1 Cs 0.649657(17) 0.350343(17) 0.850343(17) 0.01722(9) Uani 1 3 d S
Cs2 Cs 0.155267(17) 0.655267(17) 0.844733(17) 0.02096(10) Uani 1 3 d S
Sr1 Sr 0.40813(2) 0.09187(2) 0.90813(2) 0.01003(12) Uani 1 3 d S
Sr2 Sr 0.42594(2) 0.57406(2) 0.07406(2) 0.01041(12) Uani 1 3 d S
Li1 Li 0.4389(4) 0.5949(4) 0.8040(4) 0.0116(11) Uani 1 1 d .
B1 B 0.8660(3) 0.6213(2) 0.8529(3) 0.0057(7) Uani 1 1 d .
P1 P 0.58323(7) 0.31711(6) 0.55520(6) 0.00666(16) Uani 1 1 d .
P2 P 0.65195(6) 0.63674(6) 0.88068(6) 0.00681(16) Uani 1 1 d .
O1 O 0.40293(17) 0.71109(16) 0.89525(16) 0.0127(5) Uani 1 1 d .
O2 O 0.60032(17) 0.29822(16) 0.43375(16) 0.0079(4) Uani 1 1 d .
O3 O 0.58786(17) 0.60011(18) 0.78767(16) 0.0117(5) Uani 1 1 d .
O4 O 0.46729(16) 0.36028(17) 0.55925(15) 0.0104(5) Uani 1 1 d .
O5 O 0.65536(17) 0.40151(16) 0.59767(17) 0.0120(4) Uani 1 1 d .
O6 O 0.76181(15) 0.57996(16) 0.87492(16) 0.0103(5) Uani 1 1 d .
O7 O 0.67929(16) 0.75578(15) 0.87461(17) 0.0130(5) Uani 1 1 d .
O8 O 0.60327(18) 0.61066(17) 0.98581(16) 0.0140(5) Uani 1 1 d .

loop_
_atom_site_aniso_label
_atom_site_aniso_U_11
_atom_site_aniso_U_22
_atom_site_aniso_U_33
_atom_site_aniso_U_23
_atom_site_aniso_U_13
_atom_site_aniso_U_12
Cs1 0.01722(9) 0.01722(9) 0.01722(9) 0.00164(10) -0.00164(10) -0.00164(10)
Cs2 0.02096(10) 0.02096(10) 0.02096(10) 0.00321(10) 0.00321(10) -0.00321(10)
Sr1 0.01003(12) 0.01003(12) 0.01003(12) -0.00087(12) 0.00087(12) -0.00087(12)
Sr2 0.01041(12) 0.01041(12) 0.01041(12) 0.00079(12) -0.00079(12) -0.00079(12)
Li1 0.009(3) 0.016(3) 0.010(3) -0.004(2) 0.002(2) -0.003(2)
B1 0.0063(16) 0.0044(15) 0.0065(15) -0.0005(13) 0.0012(14) 0.0021(13)
P1 0.0072(4) 0.0065(4) 0.0063(4) 0.0009(3) 0.0006(3) -0.0003(3)
P2 0.0064(4) 0.0065(4) 0.0075(4) 0.0003(3) -0.0007(3) 0.0003(3)
O1 0.0138(12) 0.0104(11) 0.0138(11) -0.0061(9) 0.0003(10) 0.0027(9)
O2 0.0093(11) 0.0075(10) 0.0068(10) -0.0007(8) 0.0006(9) -0.0008(9)
O3 0.0095(11) 0.0177(12) 0.0081(10) -0.0030(9) -0.0023(9) -0.0017(10)
O4 0.0076(10) 0.0180(12) 0.0057(10) 0.0009(9) 0.0018(8) 0.0016(9)
O5 0.0118(11) 0.0121(11) 0.0121(11) -0.0026(9) -0.0007(10) -0.0054(10)
O6 0.0075(10) 0.0074(10) 0.0161(12) -0.0019(9) -0.0005(9) 0.0002(9)
O7 0.0125(12) 0.0048(10) 0.0216(13) 0.0004(9) 0.0008(10) 0.0006(9)
O8 0.0136(12) 0.0179(12) 0.0104(11) 0.0023(9) 0.0028(9) 0.0003(10)

loop_
_atom_type_symbol
_atom_type_description
_atom_type_scat_dispersion_real
_atom_type_scat_dispersion_imag
_atom_type_scat_source
Li Li -0.0003 0.0001 'International Tables Vol C Tables 4.2.6.8 and 6.1.1.4'
B B 0.0013 0.0007 'International Tables Vol C Tables 4.2.6.8 and 6.1.1.4'
O O 0.0106 0.0060 'International Tables Vol C Tables 4.2.6.8 and 6.1.1.4'
P P 0.1023 0.0942 'International Tables Vol C Tables 4.2.6.8 and 6.1.1.4'
Sr Sr -1.5307 3.2498 'International Tables Vol C Tables 4.2.6.8 and 6.1.1.4'
Cs Cs -0.3680 2.1192 'International Tables Vol C Tables 4.2.6.8 and 6.1.1.4'

loop_
_geom_angle_atom_site_label_1
_geom_angle_atom_site_label_2
_geom_angle_atom_site_label_3
_geom_angle
_geom_angle_site_symmetry_1
_geom_angle_site_symmetry_3
O6 Cs1 O6 110.30(3) 10_646 .
O6 Cs1 O6 110.30(3) 10_646 7_665
O6 Cs1 O6 110.30(3) . 7_665
O6 Cs1 O5 84.64(5) 10_646 10_646
O6 Cs1 O5 164.84(5) . 10_646
O6 Cs1 O5 64.71(5) 7_665 10_646
O6 Cs1 O5 64.71(5) 10_646 .
O6 Cs1 O5 84.64(5) . .
O6 Cs1 O5 164.84(5) 7_665 .
O5 Cs1 O5 100.20(5) 10_646 .
O6 Cs1 O5 164.84(5) 10_646 7_665
O6 Cs1 O5 64.71(5) . 7_665
O6 Cs1 O5 84.64(5) 7_665 7_665
O5 Cs1 O5 100.20(5) 10_646 7_665
O5 Cs1 O5 100.20(5) . 7_665
O6 Cs1 O3 126.97(5) 10_646 7_665
O6 Cs1 O3 66.27(5) . 7_665
O6 Cs1 O3 44.03(5) 7_665 7_665
O5 Cs1 O3 107.25(5) 10_646 7_665
O5 Cs1 O3 150.76(5) . 7_665
O5 Cs1 O3 65.55(5) 7_665 7_665
O6 Cs1 O3 44.03(5) 10_646 10_646
O6 Cs1 O3 126.97(5) . 10_646
O6 Cs1 O3 66.27(5) 7_665 10_646
O5 Cs1 O3 65.55(5) 10_646 10_646
O5 Cs1 O3 107.25(5) . 10_646
O5 Cs1 O3 150.76(5) 7_665 10_646
O3 Cs1 O3 93.35(5) 7_665 10_646
O6 Cs1 O3 66.27(5) 10_646 .
O6 Cs1 O3 44.03(5) . .
O6 Cs1 O3 126.97(5) 7_665 .
O5 Cs1 O3 150.76(5) 10_646 .
O5 Cs1 O3 65.55(5) . .
O5 Cs1 O3 107.25(5) 7_665 .
O3 Cs1 O3 93.35(5) 7_665 .
O3 Cs1 O3 93.35(5) 10_646 .
O6 Cs1 O1 60.60(5) 10_646 3_646
O6 Cs1 O1 126.55(5) . 3_646
O6 Cs1 O1 122.38(5) 7_665 3_646
O5 Cs1 O1 57.97(5) 10_646 3_646
O5 Cs1 O1 42.46(5) . 3_646
O5 Cs1 O1 109.78(5) 7_665 3_646
O3 Cs1 O1 164.38(5) 7_665 3_646
O3 Cs1 O1 84.96(5) 10_646 3_646
O3 Cs1 O1 102.25(5) . 3_646
O6 Cs1 O1 126.55(5) 10_646 12_665
O6 Cs1 O1 122.38(5) . 12_665
O6 Cs1 O1 60.60(5) 7_665 12_665
O5 Cs1 O1 42.46(5) 10_646 12_665
O5 Cs1 O1 109.78(5) . 12_665
O5 Cs1 O1 57.97(5) 7_665 12_665
O3 Cs1 O1 84.96(5) 7_665 12_665
O3 Cs1 O1 102.25(5) 10_646 12_665
O3 Cs1 O1 164.38(5) . 12_665
O1 Cs1 O1 80.26(5) 3_646 12_665
O6 Cs1 O1 122.38(5) 10_646 5
O6 Cs1 O1 60.60(5) . 5
O6 Cs1 O1 126.55(5) 7_665 5
O5 Cs1 O1 109.78(5) 10_646 5
O5 Cs1 O1 57.97(5) . 5
O5 Cs1 O1 42.46(5) 7_665 5
O3 Cs1 O1 102.25(5) 7_665 5
O3 Cs1 O1 164.38(5) 10_646 5
O3 Cs1 O1 84.96(5) . 5
O1 Cs1 O1 80.26(5) 3_646 5
O1 Cs1 O1 80.26(5) 12_665 5
O4 Cs2 O4 59.03(6) 7_565 12_565
O4 Cs2 O4 59.03(6) 7_565 2_565
O4 Cs2 O4 59.03(6) 12_565 2_565
O4 Cs2 O1 157.46(5) 7_565 .
O4 Cs2 O1 98.65(6) 12_565 .
O4 Cs2 O1 108.55(5) 2_565 .
O4 Cs2 O1 98.65(6) 7_565 11_466
O4 Cs2 O1 108.55(5) 12_565 11_466
O4 Cs2 O1 157.46(5) 2_565 11_466
O1 Cs2 O1 91.29(5) . 11_466
O4 Cs2 O1 108.55(5) 7_565 8_656
O4 Cs2 O1 157.46(5) 12_565 8_656
O4 Cs2 O1 98.65(6) 2_565 8_656
O1 Cs2 O1 91.29(5) . 8_656
O1 Cs2 O1 91.29(5) 11_466 8_656
O4 Cs2 O2 43.03(5) 7_565 7_565
O4 Cs2 O2 42.01(5) 12_565 7_565
O4 Cs2 O2 85.86(5) 2_565 7_565
O1 Cs2 O2 122.95(5) . 7_565
O1 Cs2 O2 74.11(5) 11_466 7_565
O1 Cs2 O2 142.25(5) 8_656 7_565
O4 Cs2 O2 42.01(5) 7_565 2_565
O4 Cs2 O2 85.86(5) 12_565 2_565
O4 Cs2 O2 43.03(5) 2_565 2_565
O1 Cs2 O2 142.25(5) . 2_565
O1 Cs2 O2 122.95(5) 11_466 2_565
O1 Cs2 O2 74.11(5) 8_656 2_565
O2 Cs2 O2 84.89(5) 7_565 2_565
O4 Cs2 O2 85.86(5) 7_565 12_565
O4 Cs2 O2 43.03(5) 12_565 12_565
O4 Cs2 O2 42.01(5) 2_565 12_565
O1 Cs2 O2 74.11(5) . 12_565
O1 Cs2 O2 142.25(5) 11_466 12_565
O1 Cs2 O2 122.95(5) 8_656 12_565
O2 Cs2 O2 84.89(5) 7_565 12_565
O2 Cs2 O2 84.89(5) 2_565 12_565
O4 Cs2 B1 23.10(6) 7_565 1_455
O4 Cs2 B1 79.79(7) 12_565 1_455
O4 Cs2 B1 58.45(6) 2_565 1_455
O1 Cs2 B1 165.82(6) . 1_455
O1 Cs2 B1 102.60(6) 11_466 1_455
O1 Cs2 B1 85.63(6) 8_656 1_455
O2 Cs2 B1 64.81(6) 7_565 1_455
O2 Cs2 B1 24.03(6) 2_565 1_455
O2 Cs2 B1 95.98(6) 12_565 1_455
O4 Cs2 B1 58.45(6) 7_565 8_646
O4 Cs2 B1 23.10(6) 12_565 8_646
O4 Cs2 B1 79.79(7) 2_565 8_646
O1 Cs2 B1 102.60(6) . 8_646
O1 Cs2 B1 85.63(6) 11_466 8_646
O1 Cs2 B1 165.82(6) 8_656 8_646
O2 Cs2 B1 24.03(6) 7_565 8_646
O2 Cs2 B1 95.98(6) 2_565 8_646
O2 Cs2 B1 64.81(6) 12_565 8_646
B1 Cs2 B1 81.55(8) 1_455 8_646
O4 Cs2 B1 79.79(7) 7_565 11_467
O4 Cs2 B1 58.45(6) 12_565 11_467
O4 Cs2 B1 23.10(6) 2_565 11_467
O1 Cs2 B1 85.63(6) . 11_467
O1 Cs2 B1 165.82(6) 11_466 11_467
O1 Cs2 B1 102.60(6) 8_656 11_467
O2 Cs2 B1 95.98(6) 7_565 11_467
O2 Cs2 B1 64.81(6) 2_565 11_467
O2 Cs2 B1 24.03(6) 12_565 11_467
B1 Cs2 B1 81.55(8) 1_455 11_467
B1 Cs2 B1 81.55(8) 8_646 11_467
O3 Sr1 O3 88.82(8) 8_646 10_646
O3 Sr1 O3 88.82(8) 8_646 3_646
O3 Sr1 O3 88.82(8) 10_646 3_646
O3 Sr1 O5 70.33(7) 8_646 3_646
O3 Sr1 O5 159.15(7) 10_646 3_646
O3 Sr1 O5 91.00(7) 3_646 3_646
O3 Sr1 O5 91.00(7) 8_646 8_646
O3 Sr1 O5 70.33(7) 10_646 8_646
O3 Sr1 O5 159.15(7) 3_646 8_646
O5 Sr1 O5 108.55(5) 3_646 8_646
O3 Sr1 O5 159.15(7) 8_646 10_646
O3 Sr1 O5 91.00(7) 10_646 10_646
O3 Sr1 O5 70.33(7) 3_646 10_646
O5 Sr1 O5 108.55(5) 3_646 10_646
O5 Sr1 O5 108.55(5) 8_646 10_646
O3 Sr1 Li1 34.65(10) 8_646 8_646
O3 Sr1 Li1 123.39(11) 10_646 8_646
O3 Sr1 Li1 91.70(11) 3_646 8_646
O5 Sr1 Li1 35.77(10) 3_646 8_646
O5 Sr1 Li1 99.93(11) 8_646 8_646
O5 Sr1 Li1 141.47(11) 10_646 8_646
O3 Sr1 Li1 91.70(11) 8_646 10_646
O3 Sr1 Li1 34.65(10) 10_646 10_646
O3 Sr1 Li1 123.39(11) 3_646 10_646
O5 Sr1 Li1 141.47(11) 3_646 10_646
O5 Sr1 Li1 35.77(10) 8_646 10_646
O5 Sr1 Li1 99.93(11) 10_646 10_646
Li1 Sr1 Li1 118.15(4) 8_646 10_646
O3 Sr1 Li1 123.39(11) 8_646 3_646
O3 Sr1 Li1 91.70(11) 10_646 3_646
O3 Sr1 Li1 34.65(10) 3_646 3_646
O5 Sr1 Li1 99.93(11) 3_646 3_646
O5 Sr1 Li1 141.47(11) 8_646 3_646
O5 Sr1 Li1 35.77(10) 10_646 3_646
Li1 Sr1 Li1 118.15(4) 8_646 3_646
Li1 Sr1 Li1 118.15(4) 10_646 3_646
O3 Sr1 P1 99.97(5) 8_646 8_646
O3 Sr1 P1 90.94(5) 10_646 8_646
O3 Sr1 P1 171.21(5) 3_646 8_646
O5 Sr1 P1 92.34(5) 3_646 8_646
O5 Sr1 P1 22.22(5) 8_646 8_646
O5 Sr1 P1 100.89(5) 10_646 8_646
Li1 Sr1 P1 95.76(9) 8_646 8_646
Li1 Sr1 P1 56.45(9) 10_646 8_646
Li1 Sr1 P1 136.60(9) 3_646 8_646
O3 Sr1 P1 90.94(5) 8_646 3_646
O3 Sr1 P1 171.21(5) 10_646 3_646
O3 Sr1 P1 99.97(5) 3_646 3_646
O5 Sr1 P1 22.22(5) 3_646 3_646
O5 Sr1 P1 100.89(5) 8_646 3_646
O5 Sr1 P1 92.34(5) 10_646 3_646
Li1 Sr1 P1 56.45(9) 8_646 3_646
Li1 Sr1 P1 136.60(9) 10_646 3_646
Li1 Sr1 P1 95.76(9) 3_646 3_646
P1 Sr1 P1 80.44(2) 8_646 3_646
O3 Sr1 P1 171.21(5) 8_646 10_646
O3 Sr1 P1 99.97(5) 10_646 10_646
O3 Sr1 P1 90.94(5) 3_646 10_646
O5 Sr1 P1 100.89(5) 3_646 10_646
O5 Sr1 P1 92.34(5) 8_646 10_646
O5 Sr1 P1 22.22(5) 10_646 10_646
Li1 Sr1 P1 136.60(9) 8_646 10_646
Li1 Sr1 P1 95.76(9) 10_646 10_646
Li1 Sr1 P1 56.45(9) 3_646 10_646
P1 Sr1 P1 80.44(2) 8_646 10_646
P1 Sr1 P1 80.44(2) 3_646 10_646
O8 Sr2 O8 81.60(7) 10_645 7_664
O8 Sr2 O8 81.60(7) 10_645 1_554
O8 Sr2 O8 81.60(7) 7_664 1_554
O8 Sr2 O2 84.66(7) 10_645 12_564
O8 Sr2 O2 112.54(6) 7_664 12_564
O8 Sr2 O2 158.60(6) 1_554 12_564
O8 Sr2 O2 158.60(6) 10_645 5
O8 Sr2 O2 84.66(7) 7_664 5
O8 Sr2 O2 112.54(6) 1_554 5
O2 Sr2 O2 85.58(6) 12_564 5
O8 Sr2 O2 112.54(6) 10_645 3_655
O8 Sr2 O2 158.60(6) 7_664 3_655
O8 Sr2 O2 84.66(7) 1_554 3_655
O2 Sr2 O2 85.58(6) 12_564 3_655
O2 Sr2 O2 85.58(6) 5 3_655
O8 Sr2 O1 68.50(7) 10_645 10_645
O8 Sr2 O1 63.35(6) 7_664 10_645
O8 Sr2 O1 136.11(6) 1_554 10_645
O2 Sr2 O1 50.22(6) 12_564 10_645
O2 Sr2 O1 90.68(6) 5 10_645
O2 Sr2 O1 135.80(6) 3_655 10_645
O8 Sr2 O1 136.11(6) 10_645 7_664
O8 Sr2 O1 68.50(7) 7_664 7_664
O8 Sr2 O1 63.35(6) 1_554 7_664
O2 Sr2 O1 135.80(6) 12_564 7_664
O2 Sr2 O1 50.22(6) 5 7_664
O2 Sr2 O1 90.68(6) 3_655 7_664
O1 Sr2 O1 119.773(7) 10_645 7_664
O8 Sr2 O1 63.35(6) 10_645 1_554
O8 Sr2 O1 136.11(6) 7_664 1_554
O8 Sr2 O1 68.50(7) 1_554 1_554
O2 Sr2 O1 90.68(6) 12_564 1_554
O2 Sr2 O1 135.80(6) 5 1_554
O2 Sr2 O1 50.22(6) 3_655 1_554
O1 Sr2 O1 119.773(7) 10_645 1_554
O1 Sr2 O1 119.773(7) 7_664 1_554
O8 Sr2 Li1 60.51(10) 10_645 10_645
O8 Sr2 Li1 33.44(10) 7_664 10_645
O8 Sr2 Li1 103.16(11) 1_554 10_645
O2 Sr2 Li1 83.96(10) 12_564 10_645
O2 Sr2 Li1 99.55(10) 5 10_645
O2 Sr2 Li1 167.95(10) 3_655 10_645
O1 Sr2 Li1 34.11(10) 10_645 10_645
O1 Sr2 Li1 100.99(10) 7_664 10_645
O1 Sr2 Li1 123.86(9) 1_554 10_645
O8 Sr2 Li1 103.16(11) 10_645 7_664
O8 Sr2 Li1 60.51(10) 7_664 7_664
O8 Sr2 Li1 33.44(10) 1_554 7_664
O2 Sr2 Li1 167.95(10) 12_564 7_664
O2 Sr2 Li1 83.96(10) 5 7_664
O2 Sr2 Li1 99.55(10) 3_655 7_664
O1 Sr2 Li1 123.86(9) 10_645 7_664
O1 Sr2 Li1 34.11(10) 7_664 7_664
O1 Sr2 Li1 100.99(10) 1_554 7_664
Li1 Sr2 Li1 91.87(13) 10_645 7_664
O8 Sr2 Li1 33.44(10) 10_645 1_554
O8 Sr2 Li1 103.16(11) 7_664 1_554
O8 Sr2 Li1 60.51(10) 1_554 1_554
O2 Sr2 Li1 99.55(10) 12_564 1_554
O2 Sr2 Li1 167.95(10) 5 1_554
O2 Sr2 Li1 83.96(10) 3_655 1_554
O1 Sr2 Li1 100.99(10) 10_645 1_554
O1 Sr2 Li1 123.86(10) 7_664 1_554
O1 Sr2 Li1 34.11(10) 1_554 1_554
Li1 Sr2 Li1 91.87(13) 10_645 1_554
Li1 Sr2 Li1 91.87(13) 7_664 1_554
O3 Li1 O8 114.6(3) . 10_646
O3 Li1 O1 105.9(3) . .
O8 Li1 O1 96.1(3) 10_646 .
O3 Li1 O5 97.8(2) . 9
O8 Li1 O5 121.8(3) 10_646 9
O1 Li1 O5 120.7(3) . 9
O3 Li1 P2 27.22(11) . .
O8 Li1 P2 103.3(2) 10_646 .
O1 Li1 P2 83.12(19) . .
O5 Li1 P2 123.0(2) 9 .
O3 Li1 P2 112.2(2) . 10_646
O8 Li1 P2 27.14(10) 10_646 10_646
O1 Li1 P2 121.1(2) . 10_646
O5 Li1 P2 97.0(2) 9 10_646
P2 Li1 P2 114.04(18) . 10_646
O3 Li1 Sr1 48.00(13) . 3_656
O8 Li1 Sr1 132.8(2) 10_646 3_656
O1 Li1 Sr1 129.3(2) . 3_656
O5 Li1 Sr1 49.93(13) 9 3_656
P2 Li1 Sr1 74.39(12) . 3_656
P2 Li1 Sr1 109.56(16) 10_646 3_656
O3 Li1 Sr2 99.1(2) . 1_556
O8 Li1 Sr2 47.13(14) 10_646 1_556
O1 Li1 Sr2 56.63(15) . 1_556
O5 Li1 Sr2 162.8(2) 9 1_556
P2 Li1 Sr2 74.14(12) . 1_556
P2 Li1 Sr2 73.97(12) 10_646 1_556
Sr1 Li1 Sr2 146.59(17) 3_656 1_556
O3 Li1 Cs2 166.0(3) . .
O8 Li1 Cs2 75.32(17) 10_646 .
O1 Li1 Cs2 61.97(15) . .
O5 Li1 Cs2 83.97(18) 9 .
P2 Li1 Cs2 144.34(18) . .
P2 Li1 Cs2 81.25(12) 10_646 .
Sr1 Li1 Cs2 132.97(16) 3_656 .
Sr2 Li1 Cs2 80.28(11) 1_556 .
O3 Li1 Cs1 101.5(2) . 3_656
O8 Li1 Cs1 143.3(2) 10_646 3_656
O1 Li1 Cs1 66.62(16) . 3_656
O5 Li1 Cs1 55.59(15) 9 3_656
P2 Li1 Cs1 106.20(14) . 3_656
P2 Li1 Cs1 139.55(17) 10_646 3_656
Sr1 Li1 Cs1 76.91(11) 3_656 3_656
Sr2 Li1 Cs1 122.91(15) 1_556 3_656
Cs2 Li1 Cs1 67.93(9) . 3_656
O3 Li1 Cs1 53.10(15) . .
O8 Li1 Cs1 65.45(16) 10_646 .
O1 Li1 Cs1 129.8(2) . .
O5 Li1 Cs1 108.0(2) 9 .
P2 Li1 Cs1 59.41(10) . .
P2 Li1 Cs1 59.34(10) 10_646 .
Sr1 Li1 Cs1 74.25(10) 3_656 .
Sr2 Li1 Cs1 80.32(11) 1_556 .
Cs2 Li1 Cs1 139.54(14) . .
Cs1 Li1 Cs1 150.39(14) 3_656 .
O7 B1 O6 114.8(3) 5 .
O7 B1 O4 113.3(2) 5 7_665
O6 B1 O4 107.4(2) . 7_665
O7 B1 O2 102.4(2) 5 2_665
O6 B1 O2 111.9(2) . 2_665
O4 B1 O2 106.9(2) 7_665 2_665
O7 B1 Cs2 80.83(16) 5 1_655
O6 B1 Cs2 162.4(2) . 1_655
O4 B1 Cs2 56.74(13) 7_665 1_655
O2 B1 Cs2 70.05(14) 2_665 1_655
O1 P1 O5 114.67(12) 3_646 .
O1 P1 O4 114.21(12) 3_646 .
O5 P1 O4 108.00(13) . .
O1 P1 O2 104.97(12) 3_646 .
O5 P1 O2 111.98(13) . .
O4 P1 O2 102.36(11) . .
O1 P1 Sr2 53.65(8) 3_646 3_645
O5 P1 Sr2 144.53(10) . 3_645
O4 P1 Sr2 106.97(9) . 3_645
O2 P1 Sr2 53.91(8) . 3_645
O1 P1 Sr1 146.32(9) 3_646 3_656
O5 P1 Sr1 39.68(9) . 3_656
O4 P1 Sr1 71.30(8) . 3_656
O2 P1 Sr1 106.02(8) . 3_656
Sr2 P1 Sr1 159.61(3) 3_645 3_656
O1 P1 Cs1 70.42(8) 3_646 .
O5 P1 Cs1 56.19(8) . .
O4 P1 Cs1 97.74(8) . .
O2 P1 Cs1 159.34(9) . .
Sr2 P1 Cs1 123.97(2) 3_645 .
Sr1 P1 Cs1 75.925(16) 3_656 .
O1 P1 Cs2 116.28(9) 3_646 2_564
O5 P1 Cs2 128.86(9) . 2_564
O4 P1 Cs2 44.91(8) . 2_564
O2 P1 Cs2 58.05(8) . 2_564
Sr2 P1 Cs2 75.055(15) 3_645 2_564
Sr1 P1 Cs2 91.418(19) 3_656 2_564
Cs1 P1 Cs2 142.45(2) . 2_564
O1 P1 Cs2 47.52(9) 3_646 3_646
O5 P1 Cs2 75.76(9) . 3_646
O4 P1 Cs2 157.19(8) . 3_646
O2 P1 Cs2 96.62(8) . 3_646
Sr2 P1 Cs2 74.366(15) 3_645 3_646
Sr1 P1 Cs2 115.45(2) 3_656 3_646
Cs1 P1 Cs2 65.046(14) . 3_646
Cs2 P1 Cs2 148.35(2) 2_564 3_646
O3 P2 O8 113.85(13) . .
O3 P2 O7 112.47(13) . .
O8 P2 O7 110.45(13) . .
O3 P2 O6 107.52(12) . .
O8 P2 O6 107.71(12) . .
O7 P2 O6 104.23(12) . .
O3 P2 Li1 35.30(14) . .
O8 P2 Li1 82.84(14) . .
O7 P2 Li1 111.55(14) . .
O6 P2 Li1 136.24(13) . .
O3 P2 Li1 136.63(14) . 7_665
O8 P2 Li1 35.57(14) . 7_665
O7 P2 Li1 108.75(14) . 7_665
O6 P2 Li1 74.00(13) . 7_665
Li1 P2 Li1 115.1(2) . 7_665
O3 P2 Cs1 66.82(9) . .
O8 P2 Cs1 82.62(9) . .
O7 P2 Cs1 164.70(9) . .
O6 P2 Cs1 63.00(8) . .
Li1 P2 Cs1 77.10(11) . .
Li1 P2 Cs1 76.94(11) 7_665 .
P1 O1 Li1 155.8(2) 3_656 .
P1 O1 Sr2 101.57(10) 3_656 1_556
Li1 O1 Sr2 89.27(18) . 1_556
P1 O1 Cs2 112.86(11) 3_656 .
Li1 O1 Cs2 86.81(17) . .
Sr2 O1 Cs2 96.94(6) 1_556 .
P1 O1 Cs1 86.84(9) 3_656 3_656
Li1 O1 Cs1 84.31(17) . 3_656
Sr2 O1 Cs1 170.86(7) 1_556 3_656
Cs2 O1 Cs1 76.26(4) . 3_656
B1 O2 P1 126.94(19) 2_664 .
B1 O2 Sr2 132.94(16) 2_664 3_645
P1 O2 Sr2 99.73(10) . 3_645
B1 O2 Cs2 85.92(14) 2_664 2_564
P1 O2 Cs2 99.40(9) . 2_564
Sr2 O2 Cs2 92.79(6) 3_645 2_564
P2 O3 Li1 117.5(2) . .
P2 O3 Sr1 141.66(13) . 3_656
Li1 O3 Sr1 97.35(18) . 3_656
P2 O3 Cs1 88.83(10) . .
Li1 O3 Cs1 99.97(19) . .
Sr1 O3 Cs1 101.07(7) 3_656 .
B1 O4 P1 135.49(19) 10_646 .
B1 O4 Cs2 100.16(15) 10_646 2_564
P1 O4 Cs2 114.42(10) . 2_564
P1 O5 Li1 139.0(2) . 5
P1 O5 Sr1 118.10(12) . 3_656
Li1 O5 Sr1 94.30(17) 5 3_656
P1 O5 Cs1 101.29(10) . .
Li1 O5 Cs1 95.03(18) 5 .
Sr1 O5 Cs1 102.09(7) 3_656 .
B1 O6 P2 130.72(19) . .
B1 O6 Cs1 134.72(17) . .
P2 O6 Cs1 91.55(9) . .
B1 O7 P2 136.3(2) 9 .
B1 O7 Cs2 76.88(16) 9 4_567
P2 O7 Cs2 103.17(10) . 4_567
P2 O8 Li1 117.3(2) . 7_665
P2 O8 Sr2 142.06(13) . 1_556
Li1 O8 Sr2 99.43(18) 7_665 1_556
P2 O8 Cs2 105.26(10) . 4_567
Li1 O8 Cs2 74.74(17) 7_665 4_567
Sr2 O8 Cs2 92.74(6) 1_556 4_567
P2 O8 Cs1 74.03(8) . .
Li1 O8 Cs1 86.92(18) 7_665 .
Sr2 O8 Cs1 100.25(6) 1_556 .
Cs2 O8 Cs1 159.07(7) 4_567 .

loop_
_geom_bond_atom_site_label_1
_geom_bond_atom_site_label_2
_geom_bond_distance
_geom_bond_site_symmetry_2
Cs1 O6 3.257(2) 10_646
Cs1 O6 3.257(2) .
Cs1 O6 3.257(2) 7_665
Cs1 O5 3.272(2) 10_646
Cs1 O5 3.272(2) .
Cs1 O5 3.272(2) 7_665
Cs1 O3 3.360(2) 7_665
Cs1 O3 3.360(2) 10_646
Cs1 O3 3.360(2) .
Cs1 O1 3.644(2) 3_646
Cs1 O1 3.644(2) 12_665
Cs1 O1 3.644(2) 5
Cs2 O4 3.141(2) 7_565
Cs2 O4 3.141(2) 12_565
Cs2 O4 3.141(2) 2_565
Cs2 O1 3.284(2) .
Cs2 O1 3.284(2) 11_466
Cs2 O1 3.284(2) 8_656
Cs2 O2 3.484(2) 7_565
Cs2 O2 3.484(2) 2_565
Cs2 O2 3.484(2) 12_565
Cs2 B1 3.697(3) 1_455
Cs2 B1 3.697(3) 8_646
Cs2 B1 3.697(3) 11_467
Sr1 O3 2.487(2) 8_646
Sr1 O3 2.487(2) 10_646
Sr1 O3 2.487(2) 3_646
Sr1 O5 2.547(2) 3_646
Sr1 O5 2.547(2) 8_646
Sr1 O5 2.547(2) 10_646
Sr1 Li1 3.319(5) 8_646
Sr1 Li1 3.319(5) 10_646
Sr1 Li1 3.319(5) 3_646
Sr1 P1 3.5186(9) 8_646
Sr1 P1 3.5186(9) 3_646
Sr1 P1 3.5186(9) 10_646
Sr2 O8 2.556(2) 10_645
Sr2 O8 2.556(2) 7_664
Sr2 O8 2.556(2) 1_554
Sr2 O2 2.865(2) 12_564
Sr2 O2 2.865(2) 5
Sr2 O2 2.865(2) 3_655
Sr2 O1 2.873(2) 10_645
Sr2 O1 2.873(2) 7_664
Sr2 O1 2.873(2) 1_554
Sr2 Li1 3.440(5) 10_645
Sr2 Li1 3.440(5) 7_664
Sr2 Li1 3.440(5) 1_554
Li1 O3 1.903(6) .
Li1 O8 1.922(6) 10_646
Li1 O1 1.929(6) .
Li1 O5 1.945(6) 9
Li1 P2 2.922(5) .
Li1 P2 2.936(5) 10_646
Li1 Sr1 3.319(5) 3_656
Li1 Sr2 3.440(5) 1_556
Li1 Cs1 3.950(6) 3_656
B1 O7 1.440(4) 5
B1 O6 1.449(4) .
B1 O4 1.474(4) 7_665
B1 O2 1.509(4) 2_665
B1 Cs2 3.697(3) 1_655
P1 O1 1.495(2) 3_646
P1 O5 1.508(2) .
P1 O4 1.570(2) .
P1 O2 1.574(2) .
P1 Sr2 3.4947(9) 3_645
P1 Sr1 3.5186(9) 3_656
P1 Cs2 4.0508(9) 2_564
P1 Cs2 4.1032(9) 3_646
P2 O3 1.507(2) .
P2 O8 1.507(2) .
P2 O7 1.551(2) .
P2 O6 1.571(2) .
P2 Li1 2.936(5) 7_665
O1 P1 1.495(2) 3_656
O1 Sr2 2.873(2) 1_556
O1 Cs1 3.644(2) 3_656
O2 B1 1.509(4) 2_664
O2 Sr2 2.865(2) 3_645
O2 Cs2 3.484(2) 2_564
O3 Sr1 2.487(2) 3_656
O4 B1 1.474(4) 10_646
O4 Cs2 3.141(2) 2_564
O5 Li1 1.945(6) 5
O5 Sr1 2.547(2) 3_656
O7 B1 1.440(4) 9
O7 Cs2 3.748(2) 4_567
O8 Li1 1.922(6) 7_665
O8 Sr2 2.556(2) 1_556
O8 Cs2 3.725(2) 4_567
